data_1503893
loop_
_publ_author_name
'Yi, Chenyi'
'Blum, Carmen'
'Liu, Shi-Xia'
'Keene, Tony D.'
'Frei, Gabriela'
'Neels, Antonia'
'Decurtins, Silvio'

_publ_section_title
;
 Isolable zwitterionic pyridinio-semiquinone pi-radicals. Mild and
 efficient single-step access to stable radicals.
;
_journal_issue 11
_journal_name_full 'Organic letters'
_journal_page_first 2261
_journal_page_last 2264
_journal_paper_doi 10.1021/ol900559p
_journal_volume 11
_journal_year 2009
_chemical_formula_sum 'C16 H12 N3 O3'
_chemical_formula_weight 294.29
_chemical_name_systematic
; 
 ? 
;
_space_group_IT_number 14
_symmetry_cell_setting monoclinic
_symmetry_space_group_name_Hall '-P 2ybc'
_symmetry_space_group_name_H-M 'P 1 21/c 1'
_atom_sites_solution_hydrogens geom
_atom_sites_solution_primary direct
_atom_sites_solution_secondary difmap
_audit_creation_method SHELXL-97
_cell_angle_alpha 90.00
_cell_angle_beta 101.120(15)
_cell_angle_gamma 90.00
_cell_formula_units_Z 4
_cell_length_a 6.7684(14)
_cell_length_b 11.7812(16)
_cell_length_c 17.823(3)
_cell_measurement_reflns_used 3488
_cell_measurement_temperature 173(2)
_cell_measurement_theta_max 25.76
_cell_measurement_theta_min 2.08
_cell_volume 1394.5(4)
_computing_cell_refinement 'STOE X-AREA'
_computing_data_collection 'STOE X-AREA'
_computing_data_reduction 'STOE X-RED'
_computing_structure_refinement 'SHELXL-97 (Sheldrick, 1997)'
_computing_structure_solution 'SHELXS-97 (Sheldrick, 1990)'
_diffrn_ambient_temperature 173(2)
_diffrn_detector_area_resol_mean 6.67
_diffrn_measured_fraction_theta_full 0.989
_diffrn_measured_fraction_theta_max 0.989
_diffrn_measurement_device_type 'STOE IPDS 2'
_diffrn_measurement_method 'rotation method'
_diffrn_radiation_monochromator graphite
_diffrn_radiation_source 'fine-focus sealed tube'
_diffrn_radiation_type MoK\a
_diffrn_radiation_wavelength 0.71073
_diffrn_reflns_av_R_equivalents 0.1042
_diffrn_reflns_av_sigmaI/netI 0.0955
_diffrn_reflns_limit_h_max 8
_diffrn_reflns_limit_h_min -8
_diffrn_reflns_limit_k_max 13
_diffrn_reflns_limit_k_min -14
_diffrn_reflns_limit_l_max 21
_diffrn_reflns_limit_l_min -21
_diffrn_reflns_number 10952
_diffrn_reflns_theta_full 25.75
_diffrn_reflns_theta_max 25.75
_diffrn_reflns_theta_min 2.08
_exptl_absorpt_coefficient_mu 0.100
_exptl_absorpt_correction_type none
_exptl_crystal_colour brown
_exptl_crystal_density_diffrn 1.402
_exptl_crystal_density_method 'not measured'
_exptl_crystal_description plate
_exptl_crystal_F_000 612
_exptl_crystal_size_max 0.50
_exptl_crystal_size_mid 0.30
_exptl_crystal_size_min 0.05
_refine_diff_density_max 0.341
_refine_diff_density_min -0.437
_refine_diff_density_rms 0.053
_refine_ls_extinction_method none
_refine_ls_goodness_of_fit_ref 0.852
_refine_ls_hydrogen_treatment constr
_refine_ls_matrix_type full
_refine_ls_number_parameters 195
_refine_ls_number_reflns 2639
_refine_ls_number_restraints 4
_refine_ls_restrained_S_all 0.852
_refine_ls_R_factor_all 0.1336
_refine_ls_R_factor_gt 0.0572
_refine_ls_shift/su_max 0.000
_refine_ls_shift/su_mean 0.000
_refine_ls_structure_factor_coef Fsqd
_refine_ls_weighting_details 'calc w=1/[\s^2^(Fo^2^)+(0.0755P)^2^] where P=(Fo^2^+2Fc^2^)/3'
_refine_ls_weighting_scheme calc
_refine_ls_wR_factor_gt 0.1270
_refine_ls_wR_factor_ref 0.1524
_reflns_number_gt 1217
_reflns_number_total 2639
_reflns_threshold_expression >2sigma(I)
_cod_data_source_file ol900559p_si_002.cif
_cod_data_source_block y315
_cod_original_sg_symbol_H-M 'P 21/c'
_cod_database_code 1503893

loop_
_symmetry_equiv_pos_as_xyz
'x, y, z'
'-x, y+1/2, -z+1/2'
'-x, -y, -z'
'x, -y-1/2, z-1/2'

loop_
_atom_site_label
_atom_site_type_symbol
_atom_site_fract_x
_atom_site_fract_y
_atom_site_fract_z
_atom_site_U_iso_or_equiv
_atom_site_adp_type
_atom_site_occupancy
_atom_site_symmetry_multiplicity
_atom_site_calc_flag
_atom_site_refinement_flags
_atom_site_disorder_assembly
_atom_site_disorder_group
C1 C 0.2967(5) 0.4667(3) 0.51907(17) 0.0400(8) Uani 1 1 d . . .
C2 C 0.3020(5) 0.3612(3) 0.47541(17) 0.0384(8) Uani 1 1 d . . .
C3 C 0.2840(5) 0.3660(3) 0.39795(17) 0.0365(8) Uani 1 1 d . . .
C4 C 0.2556(4) 0.4681(3) 0.35207(17) 0.0374(8) Uani 1 1 d . . .
C5 C 0.2338(5) 0.5708(3) 0.39488(17) 0.0371(8) Uani 1 1 d . . .
C6 C 0.2521(5) 0.5683(3) 0.47371(17) 0.0388(8) Uani 1 1 d . . .
C7 C 0.2943(7) 0.2344(4) 0.5837(2) 0.0672(9) Uani 1 1 d D . .
H7A H 0.1710 0.2739 0.5916 0.081 Uiso 0.50 1 calc PR A 1
H7B H 0.4085 0.2586 0.6240 0.081 Uiso 0.50 1 calc PR A 1
H7C H 0.1510 0.2498 0.5845 0.081 Uiso 0.50 1 d PR A 2
H7D H 0.3780 0.2839 0.6221 0.081 Uiso 0.50 1 d PR A 2
C8 C 0.2667(14) 0.1063(6) 0.5852(5) 0.0672(9) Uani 0.50 1 d PD B 1
H8A H 0.2786 0.0829 0.6393 0.081 Uiso 0.50 1 calc PR B 1
H8B H 0.1275 0.0889 0.5589 0.081 Uiso 0.50 1 calc PR B 1
C9 C 0.4086(13) 0.0329(7) 0.5499(4) 0.0672(9) Uani 0.50 1 d PD B 1
H9A H 0.3884 0.0481 0.4949 0.101 Uiso 0.50 1 calc PR B 1
H9B H 0.3809 -0.0473 0.5581 0.101 Uiso 0.50 1 calc PR B 1
H9C H 0.5481 0.0504 0.5738 0.101 Uiso 0.50 1 calc PR B 1
C8A C 0.3412(14) 0.1128(6) 0.6030(5) 0.0672(9) Uani 0.50 1 d PD B 2
H8A1 H 0.3417 0.0981 0.6577 0.081 Uiso 0.50 1 calc PR B 2
H8A2 H 0.4742 0.0918 0.5919 0.081 Uiso 0.50 1 calc PR B 2
C9A C 0.1759(12) 0.0470(8) 0.5530(4) 0.0672(9) Uani 0.50 1 d PD B 2
H9A1 H 0.0450 0.0734 0.5619 0.101 Uiso 0.50 1 calc PR B 2
H9A2 H 0.1913 -0.0339 0.5654 0.101 Uiso 0.50 1 calc PR B 2
H9A3 H 0.1835 0.0587 0.4992 0.101 Uiso 0.50 1 calc PR B 2
C10 C 0.1472(5) 0.1818(3) 0.35425(19) 0.0442(9) Uani 1 1 d . . .
H10A H 0.0419 0.1939 0.3817 0.053 Uiso 1 1 calc R . .
C11 C 0.1528(6) 0.0835(3) 0.3135(2) 0.0560(10) Uani 1 1 d . . .
H11A H 0.0512 0.0276 0.3124 0.067 Uiso 1 1 calc R . .
C12 C 0.3060(8) 0.0664(4) 0.2741(2) 0.0643(12) Uani 1 1 d . . .
H12A H 0.3111 -0.0015 0.2457 0.077 Uiso 1 1 calc R . .
C13 C 0.4500(7) 0.1472(4) 0.2759(2) 0.0606(11) Uani 1 1 d . . .
H13A H 0.5566 0.1357 0.2490 0.073 Uiso 1 1 calc R . .
C14 C 0.4419(5) 0.2447(3) 0.31635(18) 0.0491(9) Uani 1 1 d . . .
H14A H 0.5423 0.3013 0.3172 0.059 Uiso 1 1 calc R . .
C15 C 0.1936(5) 0.6724(3) 0.3534(2) 0.0441(9) Uani 1 1 d . . .
C16 C 0.2234(5) 0.6689(3) 0.51466(19) 0.0433(9) Uani 1 1 d . . .
N1 N 0.2912(4) 0.2613(2) 0.35540(13) 0.0363(7) Uani 1 1 d . . .
N2 N 0.1632(5) 0.7582(3) 0.3184(2) 0.0656(9) Uani 1 1 d . . .
N3 N 0.1979(5) 0.7484(3) 0.54767(19) 0.0629(9) Uani 1 1 d . . .
O1 O 0.3299(4) 0.4695(2) 0.59085(12) 0.0505(7) Uani 1 1 d . . .
O2 O 0.3343(4) 0.2587(2) 0.50928(11) 0.0462(6) Uani 1 1 d . B .
O3 O 0.2468(3) 0.4677(2) 0.28204(11) 0.0436(6) Uani 1 1 d . . .

loop_
_atom_site_aniso_label
_atom_site_aniso_U_11
_atom_site_aniso_U_22
_atom_site_aniso_U_33
_atom_site_aniso_U_23
_atom_site_aniso_U_13
_atom_site_aniso_U_12
C1 0.0389(19) 0.047(2) 0.0344(18) -0.0011(16) 0.0079(15) 0.0027(16)
C2 0.0352(18) 0.048(2) 0.0321(18) 0.0033(16) 0.0062(14) 0.0022(16)
C3 0.0391(19) 0.039(2) 0.0312(17) 0.0005(15) 0.0066(14) 0.0018(15)
C4 0.0303(17) 0.046(2) 0.0343(17) 0.0037(16) 0.0030(14) 0.0026(15)
C5 0.0302(17) 0.044(2) 0.0373(17) 0.0026(16) 0.0063(14) 0.0043(15)
C6 0.0351(18) 0.044(2) 0.0380(18) -0.0090(16) 0.0076(14) 0.0022(16)
C7 0.081(2) 0.075(2) 0.0460(16) 0.0168(15) 0.0121(15) -0.0045(18)
C8 0.081(2) 0.075(2) 0.0460(16) 0.0168(15) 0.0121(15) -0.0045(18)
C9 0.081(2) 0.075(2) 0.0460(16) 0.0168(15) 0.0121(15) -0.0045(18)
C8A 0.081(2) 0.075(2) 0.0460(16) 0.0168(15) 0.0121(15) -0.0045(18)
C9A 0.081(2) 0.075(2) 0.0460(16) 0.0168(15) 0.0121(15) -0.0045(18)
C10 0.042(2) 0.051(2) 0.0362(18) -0.0006(17) 0.0004(15) -0.0028(18)
C11 0.063(3) 0.052(2) 0.045(2) -0.006(2) -0.0062(19) -0.012(2)
C12 0.104(3) 0.054(3) 0.034(2) -0.0062(18) 0.009(2) 0.013(3)
C13 0.093(3) 0.052(3) 0.042(2) -0.001(2) 0.026(2) 0.019(2)
C14 0.055(2) 0.055(2) 0.0416(18) 0.0106(19) 0.0195(17) 0.0035(19)
C15 0.046(2) 0.042(2) 0.0426(19) -0.0017(18) 0.0033(16) 0.0095(17)
C16 0.0336(19) 0.052(2) 0.044(2) -0.0059(19) 0.0067(15) 0.0074(17)
N1 0.0427(16) 0.0387(17) 0.0270(13) 0.0012(12) 0.0055(12) 0.0023(14)
N2 0.065(2) 0.057(2) 0.070(2) -0.004(2) 0.0029(17) 0.0049(19)
N3 0.057(2) 0.064(2) 0.068(2) -0.0116(19) 0.0131(16) 0.0161(18)
O1 0.0597(16) 0.0648(17) 0.0279(12) -0.0039(11) 0.0111(11) 0.0031(13)
O2 0.0641(15) 0.0416(14) 0.0329(12) 0.0102(11) 0.0094(11) 0.0044(12)
O3 0.0531(15) 0.0454(14) 0.0309(12) 0.0067(11) 0.0044(11) 0.0034(12)

loop_
_atom_type_symbol
_atom_type_description
_atom_type_scat_dispersion_real
_atom_type_scat_dispersion_imag
_atom_type_scat_source
C C 0.0033 0.0016 'International Tables Vol C Tables 4.2.6.8 and 6.1.1.4'
H H 0.0000 0.0000 'International Tables Vol C Tables 4.2.6.8 and 6.1.1.4'
N N 0.0061 0.0033 'International Tables Vol C Tables 4.2.6.8 and 6.1.1.4'
O O 0.0106 0.0060 'International Tables Vol C Tables 4.2.6.8 and 6.1.1.4'

loop_
_geom_angle_atom_site_label_1
_geom_angle_atom_site_label_2
_geom_angle_atom_site_label_3
_geom_angle
O1 C1 C6 121.7(3)
O1 C1 C2 122.9(3)
C6 C1 C2 115.4(3)
O2 C2 C3 117.7(3)
O2 C2 C1 122.6(3)
C3 C2 C1 119.7(3)
C2 C3 C4 125.6(3)
C2 C3 N1 119.2(3)
C4 C3 N1 115.2(3)
O3 C4 C3 122.8(3)
O3 C4 C5 122.9(3)
C3 C4 C5 114.3(3)
C6 C5 C15 121.4(3)
C6 C5 C4 121.1(3)
C15 C5 C4 117.5(3)
C5 C6 C16 120.5(3)
C5 C6 C1 123.6(3)
C16 C6 C1 115.9(3)
O2 C7 C8A 109.6(5)
O2 C7 C8 105.1(4)
C8A C7 C8 20.9(4)
O2 C7 H7A 110.7
C8A C7 H7A 124.4
C8 C7 H7A 110.7
O2 C7 H7B 110.7
C8A C7 H7B 90.4
C8 C7 H7B 110.7
H7A C7 H7B 108.8
O2 C7 H7C 109.7
C8A C7 H7C 109.7
C8 C7 H7C 93.3
H7A C7 H7C 19.1
H7B C7 H7C 124.5
O2 C7 H7D 109.7
C8A C7 H7D 109.7
C8 C7 H7D 128.9
H7A C7 H7D 90.5
H7B C7 H7D 21.0
H7C C7 H7D 108.2
C9 C8 C7 117.9(7)
C9 C8 H8A 107.8
C7 C8 H8A 107.8
C9 C8 H8B 107.8
C7 C8 H8B 107.8
H8A C8 H8B 107.2
C7 C8A C9A 104.9(6)
C7 C8A H8A1 110.8
C9A C8A H8A1 110.8
C7 C8A H8A2 110.8
C9A C8A H8A2 110.8
H8A1 C8A H8A2 108.8
C8A C9A H9A1 109.5
C8A C9A H9A2 109.5
H9A1 C9A H9A2 109.5
C8A C9A H9A3 109.5
H9A1 C9A H9A3 109.5
H9A2 C9A H9A3 109.5
N1 C10 C11 120.0(3)
N1 C10 H10A 120.0
C11 C10 H10A 120.0
C10 C11 C12 119.7(4)
C10 C11 H11A 120.2
C12 C11 H11A 120.2
C13 C12 C11 119.5(4)
C13 C12 H12A 120.2
C11 C12 H12A 120.2
C12 C13 C14 120.1(4)
C12 C13 H13A 119.9
C14 C13 H13A 119.9
N1 C14 C13 120.3(4)
N1 C14 H14A 119.9
C13 C14 H14A 119.9
N2 C15 C5 178.8(4)
N3 C16 C6 178.9(4)
C10 N1 C14 120.3(3)
C10 N1 C3 120.0(3)
C14 N1 C3 119.7(3)
C2 O2 C7 123.4(3)

loop_
_geom_bond_atom_site_label_1
_geom_bond_atom_site_label_2
_geom_bond_distance
C1 O1 1.256(4)
C1 C6 1.444(5)
C1 C2 1.470(5)
C2 O2 1.350(4)
C2 C3 1.363(4)
C3 C4 1.447(5)
C3 N1 1.454(4)
C4 O3 1.238(4)
C4 C5 1.453(5)
C5 C6 1.387(4)
C5 C15 1.406(5)
C6 C16 1.424(5)
C7 O2 1.432(4)
C7 C8A 1.493(7)
C7 C8 1.521(7)
C7 H7A 0.9900
C7 H7B 0.9900
C7 H7C 0.9900
C7 H7D 0.9900
C8 C9 1.516(8)
C8 H8A 0.9900
C8 H8B 0.9900
C9 H9A 0.9800
C9 H9B 0.9800
C9 H9C 0.9800
C8A C9A 1.504(8)
C8A H8A1 0.9900
C8A H8A2 0.9900
C9A H9A1 0.9800
C9A H9A2 0.9800
C9A H9A3 0.9800
C10 N1 1.349(4)
C10 C11 1.372(5)
C10 H10A 0.9500
C11 C12 1.375(6)
C11 H11A 0.9500
C12 C13 1.358(6)
C12 H12A 0.9500
C13 C14 1.362(5)
C13 H13A 0.9500
C14 N1 1.355(4)
C14 H14A 0.9500
C15 N2 1.185(5)
C16 N3 1.137(4)

loop_
_geom_torsion_atom_site_label_1
_geom_torsion_atom_site_label_2
_geom_torsion_atom_site_label_3
_geom_torsion_atom_site_label_4
_geom_torsion
O1 C1 C2 O2 3.0(5)
C6 C1 C2 O2 -177.5(3)
O1 C1 C2 C3 -173.6(3)
C6 C1 C2 C3 5.9(4)
O2 C2 C3 C4 -177.9(3)
C1 C2 C3 C4 -1.2(5)
O2 C2 C3 N1 2.7(4)
C1 C2 C3 N1 179.4(3)
C2 C3 C4 O3 177.6(3)
N1 C3 C4 O3 -3.0(4)
C2 C3 C4 C5 -3.8(5)
N1 C3 C4 C5 175.7(3)
O3 C4 C5 C6 -177.6(3)
C3 C4 C5 C6 3.7(4)
O3 C4 C5 C15 2.4(5)
C3 C4 C5 C15 -176.2(3)
C15 C5 C6 C16 2.2(5)
C4 C5 C6 C16 -177.8(3)
C15 C5 C6 C1 -178.9(3)
C4 C5 C6 C1 1.1(5)
O1 C1 C6 C5 173.5(3)
C2 C1 C6 C5 -6.0(5)
O1 C1 C6 C16 -7.5(5)
C2 C1 C6 C16 173.0(3)
O2 C7 C8 C9 41.4(8)
C8A C7 C8 C9 -64.1(16)
O2 C7 C8A C9A -72.1(7)
C8 C7 C8A C9A 8.8(14)
N1 C10 C11 C12 0.2(5)
C10 C11 C12 C13 -0.1(6)
C11 C12 C13 C14 -0.3(6)
C12 C13 C14 N1 0.5(5)
C6 C5 C15 N2 103(19)
C4 C5 C15 N2 -77(19)
C5 C6 C16 N3 115(22)
C1 C6 C16 N3 -64(22)
C11 C10 N1 C14 0.0(5)
C11 C10 N1 C3 179.3(3)
C13 C14 N1 C10 -0.4(5)
C13 C14 N1 C3 -179.7(3)
C2 C3 N1 C10 63.8(4)
C4 C3 N1 C10 -115.7(3)
C2 C3 N1 C14 -116.9(3)
C4 C3 N1 C14 63.6(4)
C3 C2 O2 C7 -159.8(3)
C1 C2 O2 C7 23.6(5)
C8A C7 O2 C2 178.5(4)
C8 C7 O2 C2 157.1(5)
